data_4029682
loop_
_publ_author_name
'Bhaumik, Atanu'
'Samanta, Supravat'
'Pathak, Tanmaya'

_publ_section_title
;
 Enantiopure 1,4,5-trisubstituted 1,2,3-triazoles from carbohydrates:
 applications of organoselenium chemistry.
;
_journal_issue 15
_journal_name_full 'The Journal of organic chemistry'
_journal_page_first 6895
_journal_page_last 6904
_journal_paper_doi 10.1021/jo5009564
_journal_volume 79
_journal_year 2014
_chemical_formula_sum 'C26 H24 N4 O6'
_chemical_formula_weight 488.49
_chemical_name_systematic
;
 ?
;
_space_group_IT_number 4
_symmetry_cell_setting monoclinic
_symmetry_space_group_name_Hall 'P 2yb'
_symmetry_space_group_name_H-M 'P 1 21 1'
_atom_sites_solution_hydrogens geom
_atom_sites_solution_primary direct
_atom_sites_solution_secondary difmap
_audit_creation_method SHELXL-97
_cell_angle_alpha 90.00
_cell_angle_beta 98.175(4)
_cell_angle_gamma 90.00
_cell_formula_units_Z 2
_cell_length_a 10.4494(13)
_cell_length_b 6.9551(9)
_cell_length_c 16.365(2)
_cell_measurement_reflns_used 4714
_cell_measurement_temperature 293(2)
_cell_measurement_theta_max 26.90
_cell_measurement_theta_min 1.26
_cell_volume 1177.3(3)
_computing_structure_refinement 'SHELXL-97 (Sheldrick, 2008)'
_computing_structure_solution 'SHELXL-97 (Sheldrick, 2008)'
_diffrn_ambient_temperature 293(2)
_diffrn_measured_fraction_theta_full 0.983
_diffrn_measured_fraction_theta_max 0.983
_diffrn_measurement_device_type 'Bruker CCD APEX 2'
_diffrn_measurement_method hemisphere
_diffrn_radiation_monochromator graphite
_diffrn_radiation_source 'fine-focus sealed tube'
_diffrn_radiation_type MoK\a
_diffrn_radiation_wavelength 0.71073
_diffrn_reflns_av_R_equivalents 0.0816
_diffrn_reflns_av_sigmaI/netI 0.1101
_diffrn_reflns_limit_h_max 12
_diffrn_reflns_limit_h_min -12
_diffrn_reflns_limit_k_max 8
_diffrn_reflns_limit_k_min -8
_diffrn_reflns_limit_l_max 20
_diffrn_reflns_limit_l_min -20
_diffrn_reflns_number 15445
_diffrn_reflns_theta_full 26.90
_diffrn_reflns_theta_max 26.90
_diffrn_reflns_theta_min 1.26
_exptl_absorpt_coefficient_mu 0.100
_exptl_absorpt_correction_T_max 0.9901
_exptl_absorpt_correction_T_min 0.9707
_exptl_absorpt_correction_type empirical
_exptl_absorpt_process_details sadabs
_exptl_crystal_colour colorless
_exptl_crystal_density_diffrn 1.378
_exptl_crystal_density_meas ?
_exptl_crystal_density_method 'not measured'
_exptl_crystal_description block
_exptl_crystal_F_000 512
_exptl_crystal_size_max 0.30
_exptl_crystal_size_mid 0.20
_exptl_crystal_size_min 0.10
_refine_diff_density_max 0.268
_refine_diff_density_min -0.261
_refine_diff_density_rms 0.077
_refine_ls_abs_structure_details 'Flack H D (1983), Acta Cryst. A39, 876-881'
_refine_ls_abs_structure_Flack -0.2(17)
_refine_ls_extinction_coef 0.026(2)
_refine_ls_extinction_expression Fc^*^=kFc[1+0.001xFc^2^\l^3^/sin(2\q)]^-1/4^
_refine_ls_extinction_method SHELXL
_refine_ls_goodness_of_fit_ref 1.092
_refine_ls_hydrogen_treatment mixed
_refine_ls_matrix_type full
_refine_ls_number_parameters 326
_refine_ls_number_reflns 4714
_refine_ls_number_restraints 1
_refine_ls_restrained_S_all 1.092
_refine_ls_R_factor_all 0.1448
_refine_ls_R_factor_gt 0.0547
_refine_ls_shift/su_max 0.000
_refine_ls_shift/su_mean 0.000
_refine_ls_structure_factor_coef Fsqd
_refine_ls_weighting_details 'calc w=1/[\s^2^(Fo^2^)+(0.0417P)^2^+0.0000P] where P=(Fo^2^+2Fc^2^)/3'
_refine_ls_weighting_scheme calc
_refine_ls_wR_factor_gt 0.0909
_refine_ls_wR_factor_ref 0.1334
_reflns_number_gt 2433
_reflns_number_total 4714
_reflns_threshold_expression >2\s(I)
_cod_data_source_file jo5009564_si_003.cif
_cod_data_source_block ab60out
_cod_depositor_comments
;
The following automatic conversions were performed:

'_symmetry_cell_setting' value 'Monoclinic' changed to 'monoclinic'
according to
/usr/data/users/saulius/crontab/automatic-downloads/rss-feeds/ACS/lib/dictionaries/cif_core.dic
dictionary named 'cif_core.dic' version 2.4.2 from 2011-04-26.

Automatic conversion script
Id: cif_fix_values 2281 2013-09-26 08:29:07Z andrius 

 Adding full bibliography for 4029682--4029683.cif.

The following automatic conversions were performed:

'_exptl_crystal_density_meas' value 'not measured' was changed to '?'
- the value is perceived as not measured.

Automatic conversion script
Id: cif_fix_values 3008 2015-01-20 13:52:24Z robertas 
;
_cod_original_sg_symbol_H-M P2(1)
_cod_database_code 4029682

loop_
_symmetry_equiv_pos_as_xyz
'x, y, z'
'-x, y+1/2, -z'

loop_
_atom_site_label
_atom_site_type_symbol
_atom_site_fract_x
_atom_site_fract_y
_atom_site_fract_z
_atom_site_U_iso_or_equiv
_atom_site_adp_type
_atom_site_occupancy
_atom_site_symmetry_multiplicity
_atom_site_calc_flag
_atom_site_refinement_flags
C1 C 0.0201(4) 0.0339(5) -0.1035(2) 0.0333(9) Uani 1 1 d .
C2 C 0.0111(4) -0.1801(6) -0.1142(2) 0.0379(10) Uani 1 1 d .
H2 H -0.0538 -0.2298 -0.0820 0.046 Uiso 1 1 calc R
C3 C -0.0282(4) -0.2332(6) -0.2043(2) 0.0449(11) Uani 1 1 d .
H3A H -0.0194 -0.3708 -0.2116 0.054 Uiso 1 1 calc R
H3B H -0.1178 -0.1983 -0.2218 0.054 Uiso 1 1 calc R
C4 C 0.0159(4) -0.1591(7) -0.3384(2) 0.0521(12) Uani 1 1 d .
H4A H -0.0769 -0.1432 -0.3526 0.063 Uiso 1 1 calc R
H4B H 0.0384 -0.2877 -0.3544 0.063 Uiso 1 1 calc R
C5 C 0.0847(4) -0.0139(7) -0.3831(2) 0.0503(12) Uani 1 1 d .
C6 C 0.1141(4) 0.1681(8) -0.3510(3) 0.0617(13) Uani 1 1 d .
H6 H 0.0915 0.2013 -0.2999 0.074 Uiso 1 1 calc R
C7 C 0.1763(4) 0.2994(8) -0.3941(3) 0.0708(15) Uani 1 1 d .
H7 H 0.1952 0.4212 -0.3722 0.085 Uiso 1 1 calc R
C8 C 0.2106(5) 0.2514(9) -0.4693(3) 0.0739(16) Uani 1 1 d .
H8 H 0.2537 0.3399 -0.4981 0.089 Uiso 1 1 calc R
C9 C 0.1812(5) 0.0735(10) -0.5017(3) 0.0761(16) Uani 1 1 d .
H9 H 0.2044 0.0410 -0.5527 0.091 Uiso 1 1 calc R
C10 C 0.1176(4) -0.0580(8) -0.4594(2) 0.0624(14) Uani 1 1 d .
H10 H 0.0966 -0.1780 -0.4826 0.075 Uiso 1 1 calc R
C11 C -0.2232(3) 0.1012(6) -0.1160(2) 0.0416(10) Uani 1 1 d .
H11A H -0.2642 0.1831 -0.0793 0.050 Uiso 1 1 calc R
H11B H -0.2325 -0.0308 -0.0986 0.050 Uiso 1 1 calc R
C12 C -0.2933(4) 0.1245(6) -0.2031(2) 0.0396(9) Uani 1 1 d .
C13 C -0.2312(4) 0.1545(6) -0.2703(2) 0.0528(11) Uani 1 1 d .
H13 H -0.1417 0.1661 -0.2632 0.063 Uiso 1 1 calc R
C14 C -0.3010(5) 0.1680(7) -0.3493(3) 0.0664(14) Uani 1 1 d .
H14 H -0.2580 0.1858 -0.3947 0.080 Uiso 1 1 calc R
C15 C -0.4330(5) 0.1550(7) -0.3598(3) 0.0699(15) Uani 1 1 d .
H15 H -0.4798 0.1643 -0.4124 0.084 Uiso 1 1 calc R
C16 C -0.4964(4) 0.1283(7) -0.2930(3) 0.0671(14) Uani 1 1 d .
H16 H -0.5861 0.1207 -0.3001 0.081 Uiso 1 1 calc R
C17 C -0.4263(4) 0.1127(6) -0.2150(2) 0.0502(11) Uani 1 1 d .
H17 H -0.4697 0.0938 -0.1698 0.060 Uiso 1 1 calc R
C18 C 0.1209(4) 0.1598(6) -0.0942(2) 0.0355(9) Uani 1 1 d .
C19 C 0.2632(3) 0.1260(6) -0.0829(2) 0.0425(10) Uani 1 1 d .
H19A H 0.2827 0.0039 -0.1069 0.051 Uiso 1 1 calc R
H19B H 0.3066 0.2275 -0.1090 0.051 Uiso 1 1 calc R
C20 C 0.4305(4) 0.1096(6) 0.0314(2) 0.0445(10) Uani 1 1 d .
C21 C 0.4575(3) 0.1160(6) 0.1233(2) 0.0394(9) Uani 1 1 d .
C22 C 0.5829(4) 0.1486(7) 0.1611(2) 0.0494(11) Uani 1 1 d .
H22 H 0.6492 0.1602 0.1290 0.059 Uiso 1 1 calc R
C23 C 0.6106(4) 0.1641(7) 0.2462(2) 0.0528(12) Uani 1 1 d .
H23 H 0.6944 0.1874 0.2719 0.063 Uiso 1 1 calc R
C24 C 0.5103(4) 0.1439(7) 0.2914(2) 0.0449(10) Uani 1 1 d .
C25 C 0.3856(4) 0.1107(6) 0.2558(2) 0.0486(11) Uani 1 1 d .
H25 H 0.3199 0.0978 0.2882 0.058 Uiso 1 1 calc R
C26 C 0.3594(4) 0.0968(6) 0.1715(2) 0.0460(11) Uani 1 1 d .
H26 H 0.2751 0.0743 0.1465 0.055 Uiso 1 1 calc R
N1 N -0.0855(3) 0.1484(5) -0.10710(17) 0.0377(8) Uani 1 1 d .
N2 N -0.0530(4) 0.3353(5) -0.10036(19) 0.0453(9) Uani 1 1 d .
N3 N 0.0748(4) 0.3415(5) -0.09265(18) 0.0435(9) Uani 1 1 d .
N4 N 0.5366(4) 0.1619(6) 0.3824(2) 0.0621(11) Uani 1 1 d .
O1 O 0.0521(2) -0.1341(4) -0.25181(15) 0.0501(8) Uani 1 1 d .
O2 O 0.1334(2) -0.2567(4) -0.08198(15) 0.0455(7) Uani 1 1 d .
H2A H 0.1316 -0.3742 -0.0864 0.068 Uiso 1 1 calc R
O3 O 0.3049(2) 0.1250(4) 0.00524(14) 0.0478(7) Uani 1 1 d .
O4 O 0.5116(3) 0.0924(6) -0.01334(18) 0.0716(10) Uani 1 1 d .
O5 O 0.4465(4) 0.1575(7) 0.42037(18) 0.0963(14) Uani 1 1 d .
O6 O 0.6482(3) 0.1827(6) 0.41361(19) 0.0916(13) Uani 1 1 d .

loop_
_atom_site_aniso_label
_atom_site_aniso_U_11
_atom_site_aniso_U_22
_atom_site_aniso_U_33
_atom_site_aniso_U_23
_atom_site_aniso_U_13
_atom_site_aniso_U_12
C1 0.040(3) 0.033(2) 0.026(2) 0.0019(16) 0.0038(18) 0.003(2)
C2 0.035(3) 0.037(3) 0.041(2) 0.0053(19) 0.0051(19) -0.001(2)
C3 0.047(3) 0.041(3) 0.045(2) -0.005(2) 0.000(2) -0.007(2)
C4 0.063(3) 0.058(3) 0.034(2) -0.013(2) 0.004(2) -0.005(3)
C5 0.047(3) 0.065(3) 0.039(2) 0.002(2) 0.007(2) 0.008(2)
C6 0.060(3) 0.072(4) 0.055(3) 0.000(3) 0.015(2) 0.000(3)
C7 0.068(4) 0.075(4) 0.070(3) 0.008(3) 0.015(3) -0.005(3)
C8 0.065(4) 0.092(5) 0.065(4) 0.023(3) 0.012(3) -0.001(4)
C9 0.079(4) 0.104(5) 0.048(3) 0.006(3) 0.019(3) 0.008(4)
C10 0.074(3) 0.073(4) 0.042(3) 0.001(3) 0.017(2) 0.006(3)
C11 0.030(2) 0.050(3) 0.045(2) 0.006(2) 0.0049(18) 0.001(2)
C12 0.040(2) 0.036(2) 0.043(2) 0.001(2) 0.0031(18) 0.006(2)
C13 0.055(3) 0.060(3) 0.045(2) 0.005(2) 0.010(2) 0.012(3)
C14 0.090(4) 0.068(3) 0.042(3) 0.004(3) 0.012(3) 0.018(3)
C15 0.086(4) 0.064(4) 0.052(3) 0.000(3) -0.015(3) 0.010(3)
C16 0.053(3) 0.058(3) 0.084(4) -0.002(3) -0.013(3) -0.001(3)
C17 0.041(3) 0.051(3) 0.057(3) 0.002(2) 0.002(2) 0.001(2)
C18 0.037(3) 0.035(2) 0.035(2) 0.0026(19) 0.0055(17) -0.002(2)
C19 0.041(2) 0.044(3) 0.044(2) 0.000(2) 0.0103(18) -0.005(2)
C20 0.036(3) 0.041(3) 0.057(3) 0.001(2) 0.004(2) -0.003(2)
C21 0.027(2) 0.041(3) 0.049(2) 0.003(2) 0.0026(18) -0.001(2)
C22 0.035(2) 0.055(3) 0.059(3) 0.003(2) 0.008(2) -0.003(2)
C23 0.033(2) 0.058(3) 0.063(3) 0.003(3) -0.006(2) -0.002(2)
C24 0.044(3) 0.044(3) 0.045(2) 0.004(2) 0.000(2) -0.005(2)
C25 0.043(3) 0.047(3) 0.057(3) 0.003(2) 0.012(2) 0.000(2)
C26 0.031(2) 0.048(3) 0.057(3) 0.004(2) 0.001(2) -0.003(2)
N1 0.032(2) 0.039(2) 0.0410(18) 0.0048(17) 0.0027(14) -0.0033(19)
N2 0.047(3) 0.038(2) 0.050(2) 0.0003(18) 0.0049(17) 0.0008(19)
N3 0.047(2) 0.035(2) 0.048(2) 0.0017(17) 0.0047(16) 0.0001(18)
N4 0.058(3) 0.066(3) 0.059(3) -0.002(2) -0.004(2) 0.001(3)
O1 0.0487(18) 0.065(2) 0.0365(15) -0.0025(15) 0.0070(13) -0.0118(16)
O2 0.0467(18) 0.0336(16) 0.0536(17) 0.0025(14) -0.0019(14) 0.0033(14)
O3 0.0341(16) 0.066(2) 0.0434(15) 0.0032(16) 0.0050(12) -0.0016(16)
O4 0.0392(18) 0.119(3) 0.058(2) -0.004(2) 0.0131(15) 0.009(2)
O5 0.081(3) 0.157(4) 0.054(2) -0.003(2) 0.0214(19) -0.017(3)
O6 0.067(2) 0.129(4) 0.071(2) -0.018(2) -0.0167(19) -0.001(2)

loop_
_atom_type_symbol
_atom_type_description
_atom_type_scat_dispersion_real
_atom_type_scat_dispersion_imag
_atom_type_scat_source
C C 0.0033 0.0016 'International Tables Vol C Tables 4.2.6.8 and 6.1.1.4'
H H 0.0000 0.0000 'International Tables Vol C Tables 4.2.6.8 and 6.1.1.4'
N N 0.0061 0.0033 'International Tables Vol C Tables 4.2.6.8 and 6.1.1.4'
O O 0.0106 0.0060 'International Tables Vol C Tables 4.2.6.8 and 6.1.1.4'

loop_
_geom_angle_atom_site_label_1
_geom_angle_atom_site_label_2
_geom_angle_atom_site_label_3
_geom_angle
N1 C1 C18 103.8(3)
N1 C1 C2 122.7(4)
C18 C1 C2 133.3(4)
O2 C2 C1 107.0(3)
O2 C2 C3 112.1(3)
C1 C2 C3 111.0(3)
O2 C2 H2 108.9
C1 C2 H2 108.9
C3 C2 H2 108.9
O1 C3 C2 108.5(3)
O1 C3 H3A 110.0
C2 C3 H3A 110.0
O1 C3 H3B 110.0
C2 C3 H3B 110.0
H3A C3 H3B 108.4
O1 C4 C5 109.1(3)
O1 C4 H4A 109.9
C5 C4 H4A 109.9
O1 C4 H4B 109.9
C5 C4 H4B 109.9
H4A C4 H4B 108.3
C10 C5 C6 118.5(5)
C10 C5 C4 119.6(4)
C6 C5 C4 121.9(4)
C7 C6 C5 120.5(4)
C7 C6 H6 119.7
C5 C6 H6 119.7
C8 C7 C6 120.1(5)
C8 C7 H7 119.9
C6 C7 H7 119.9
C9 C8 C7 119.8(5)
C9 C8 H8 120.1
C7 C8 H8 120.1
C8 C9 C10 120.5(5)
C8 C9 H9 119.8
C10 C9 H9 119.8
C9 C10 C5 120.6(5)
C9 C10 H10 119.7
C5 C10 H10 119.7
N1 C11 C12 114.0(3)
N1 C11 H11A 108.8
C12 C11 H11A 108.8
N1 C11 H11B 108.8
C12 C11 H11B 108.8
H11A C11 H11B 107.7
C13 C12 C17 118.6(4)
C13 C12 C11 123.4(3)
C17 C12 C11 118.0(3)
C12 C13 C14 120.7(4)
C12 C13 H13 119.7
C14 C13 H13 119.7
C15 C14 C13 119.8(4)
C15 C14 H14 120.1
C13 C14 H14 120.1
C16 C15 C14 120.1(4)
C16 C15 H15 119.9
C14 C15 H15 119.9
C15 C16 C17 119.7(4)
C15 C16 H16 120.2
C17 C16 H16 120.2
C12 C17 C16 121.1(4)
C12 C17 H17 119.4
C16 C17 H17 119.4
N3 C18 C1 109.3(3)
N3 C18 C19 119.7(4)
C1 C18 C19 130.9(4)
O3 C19 C18 106.2(3)
O3 C19 H19A 110.5
C18 C19 H19A 110.5
O3 C19 H19B 110.5
C18 C19 H19B 110.5
H19A C19 H19B 108.7
O4 C20 O3 124.3(4)
O4 C20 C21 124.7(4)
O3 C20 C21 111.1(3)
C22 C21 C26 119.3(4)
C22 C21 C20 119.1(3)
C26 C21 C20 121.5(3)
C23 C22 C21 120.7(4)
C23 C22 H22 119.6
C21 C22 H22 119.6
C24 C23 C22 117.8(4)
C24 C23 H23 121.1
C22 C23 H23 121.1
C25 C24 C23 122.7(4)
C25 C24 N4 118.2(4)
C23 C24 N4 119.1(4)
C24 C25 C26 118.9(4)
C24 C25 H25 120.6
C26 C25 H25 120.6
C25 C26 C21 120.5(4)
C25 C26 H26 119.7
C21 C26 H26 119.7
N2 N1 C1 111.7(3)
N2 N1 C11 117.3(3)
C1 N1 C11 131.0(3)
N3 N2 N1 106.2(3)
N2 N3 C18 108.9(3)
O5 N4 O6 124.3(4)
O5 N4 C24 118.1(4)
O6 N4 C24 117.6(4)
C3 O1 C4 113.3(3)
C2 O2 H2A 109.5
C20 O3 C19 117.8(3)

loop_
_geom_bond_atom_site_label_1
_geom_bond_atom_site_label_2
_geom_bond_distance
C1 N1 1.355(4)
C1 C18 1.361(5)
C1 C2 1.500(5)
C2 O2 1.415(4)
C2 C3 1.519(5)
C2 H2 0.9800
C3 O1 1.403(4)
C3 H3A 0.9700
C3 H3B 0.9700
C4 O1 1.425(4)
C4 C5 1.491(6)
C4 H4A 0.9700
C4 H4B 0.9700
C5 C10 1.376(5)
C5 C6 1.388(6)
C6 C7 1.372(6)
C6 H6 0.9300
C7 C8 1.371(7)
C7 H7 0.9300
C8 C9 1.364(7)
C8 H8 0.9300
C9 C10 1.373(6)
C9 H9 0.9300
C10 H10 0.9300
C11 N1 1.462(4)
C11 C12 1.516(5)
C11 H11A 0.9700
C11 H11B 0.9700
C12 C13 1.371(5)
C12 C17 1.378(5)
C13 C14 1.393(5)
C13 H13 0.9300
C14 C15 1.369(6)
C14 H14 0.9300
C15 C16 1.368(6)
C15 H15 0.9300
C16 C17 1.383(5)
C16 H16 0.9300
C17 H17 0.9300
C18 N3 1.353(5)
C18 C19 1.491(5)
C19 O3 1.446(4)
C19 H19A 0.9700
C19 H19B 0.9700
C20 O4 1.201(4)
C20 O3 1.325(4)
C20 C21 1.491(5)
C21 C22 1.386(5)
C21 C26 1.387(5)
C22 C23 1.386(5)
C22 H22 0.9300
C23 C24 1.374(5)
C23 H23 0.9300
C24 C25 1.369(5)
C24 N4 1.481(5)
C25 C26 1.371(5)
C25 H25 0.9300
C26 H26 0.9300
N1 N2 1.344(4)
N2 N3 1.324(4)
N4 O5 1.200(4)
N4 O6 1.213(4)
O2 H2A 0.8200

loop_
_geom_torsion_atom_site_label_1
_geom_torsion_atom_site_label_2
_geom_torsion_atom_site_label_3
_geom_torsion_atom_site_label_4
_geom_torsion
N1 C1 C2 O2 -162.1(3)
C18 C1 C2 O2 22.5(6)
N1 C1 C2 C3 75.3(4)
C18 C1 C2 C3 -100.0(5)
O2 C2 C3 O1 -69.5(4)
C1 C2 C3 O1 50.0(4)
O1 C4 C5 C10 148.9(4)
O1 C4 C5 C6 -32.9(5)
C10 C5 C6 C7 -1.0(7)
C4 C5 C6 C7 -179.2(4)
C5 C6 C7 C8 -0.3(7)
C6 C7 C8 C9 0.9(7)
C7 C8 C9 C10 -0.1(8)
C8 C9 C10 C5 -1.3(7)
C6 C5 C10 C9 1.8(7)
C4 C5 C10 C9 -179.9(4)
N1 C11 C12 C13 10.7(6)
N1 C11 C12 C17 -170.1(3)
C17 C12 C13 C14 -1.6(6)
C11 C12 C13 C14 177.7(4)
C12 C13 C14 C15 1.3(7)
C13 C14 C15 C16 -0.2(8)
C14 C15 C16 C17 -0.6(8)
C13 C12 C17 C16 0.7(7)
C11 C12 C17 C16 -178.5(4)
C15 C16 C17 C12 0.3(7)
N1 C1 C18 N3 -0.1(4)
C2 C1 C18 N3 175.8(4)
N1 C1 C18 C19 177.1(3)
C2 C1 C18 C19 -7.0(7)
N3 C18 C19 O3 83.4(4)
C1 C18 C19 O3 -93.5(5)
O4 C20 C21 C22 15.5(7)
O3 C20 C21 C22 -164.5(4)
O4 C20 C21 C26 -166.7(4)
O3 C20 C21 C26 13.2(6)
C26 C21 C22 C23 -0.7(6)
C20 C21 C22 C23 177.1(4)
C21 C22 C23 C24 0.8(7)
C22 C23 C24 C25 -0.4(7)
C22 C23 C24 N4 -179.3(4)
C23 C24 C25 C26 0.1(7)
N4 C24 C25 C26 179.0(4)
C24 C25 C26 C21 0.0(7)
C22 C21 C26 C25 0.3(6)
C20 C21 C26 C25 -177.4(4)
C18 C1 N1 N2 0.0(4)
C2 C1 N1 N2 -176.5(3)
C18 C1 N1 C11 -179.4(3)
C2 C1 N1 C11 4.1(6)
C12 C11 N1 N2 80.8(4)
C12 C11 N1 C1 -99.9(4)
C1 N1 N2 N3 0.2(4)
C11 N1 N2 N3 179.6(3)
N1 N2 N3 C18 -0.3(4)
C1 C18 N3 N2 0.3(4)
C19 C18 N3 N2 -177.3(3)
C25 C24 N4 O5 -4.2(7)
C23 C24 N4 O5 174.8(5)
C25 C24 N4 O6 176.8(4)
C23 C24 N4 O6 -4.3(7)
C2 C3 O1 C4 -174.4(3)
C5 C4 O1 C3 166.4(3)
O4 C20 O3 C19 -1.6(6)
C21 C20 O3 C19 178.5(3)
C18 C19 O3 C20 -175.8(3)
